data_7206943
loop_
_publ_author_name
'Bredikhin, Alexander A.'
'Zakharychev, Dmitry V.'
'Bredikhina, Zemfira A.'
'Gubaidullin, Aidar T.'
'Fayzullin, Robert R.'

_publ_section_title
;
 Crystal structure and phase behavior of the tolyl glycerol ethers. From
 the conglomerate former to the chirality-driven nanogelator
;
_journal_issue 1
_journal_name_full CrystEngComm
_journal_page_first 211
_journal_paper_doi 10.1039/c1ce05637a
_journal_volume 14
_journal_year 2012
_chemical_absolute_configuration unk
_chemical_formula_moiety 'C10 H14 O3'
_chemical_formula_sum 'C10 H14 O3'
_chemical_formula_weight 182.21
_chemical_name_systematic
;
?
;
_space_group_IT_number 7
_symmetry_cell_setting monoclinic
_symmetry_Int_Tables_number 7
_symmetry_space_group_name_Hall 'P -2yc'
_symmetry_space_group_name_H-M 'P 1 c 1'
_atom_sites_solution_hydrogens geom
_atom_sites_solution_primary direct
_atom_sites_solution_secondary difmap
_audit_creation_method SHELXL-97
_cell_angle_alpha 90.00
_cell_angle_beta 90.091(2)
_cell_angle_gamma 90.00
_cell_formula_units_Z 4
_cell_length_a 17.264(2)
_cell_length_b 4.7225(7)
_cell_length_c 11.9008(17)
_cell_measurement_reflns_used 2690
_cell_measurement_temperature 296(2)
_cell_measurement_theta_max 22.60
_cell_measurement_theta_min 2.36
_cell_volume 970.3(2)
_computing_cell_refinement 'APEX2 v2008.6-1 (Bruker AXS)'
_computing_data_collection 'Bruker SMART'
_computing_data_reduction 'SAINT V7.34A (Bruker AXS, 2006)'
_computing_molecular_graphics 'Ortep-3 for Windows (Farrugia, 1997)'
_computing_publication_material 'WinGX publication routines (Farrugia, 1999)'
_computing_structure_refinement 'SHELXL-97 (Sheldrick, 1997)'
_computing_structure_solution 'SHELXS-97 (Sheldrick, 1990)'
_diffrn_ambient_temperature 296(2)
_diffrn_measured_fraction_theta_full 0.99
_diffrn_measured_fraction_theta_max 0.956
_diffrn_measurement_device_type 'Bruker APEX-II CCD'
_diffrn_measurement_method 'phi and omega scans'
_diffrn_radiation_monochromator graphite
_diffrn_radiation_source 'fine-focus sealed tube'
_diffrn_radiation_type MoK\a
_diffrn_radiation_wavelength 0.71073
_diffrn_reflns_av_R_equivalents 0.0389
_diffrn_reflns_av_sigmaI/netI 0.0312
_diffrn_reflns_limit_h_max 22
_diffrn_reflns_limit_h_min -22
_diffrn_reflns_limit_k_max 6
_diffrn_reflns_limit_k_min -6
_diffrn_reflns_limit_l_max 15
_diffrn_reflns_limit_l_min -15
_diffrn_reflns_number 12167
_diffrn_reflns_theta_full 27.94
_diffrn_reflns_theta_max 27.94
_diffrn_reflns_theta_min 2.36
_exptl_absorpt_coefficient_mu 0.091
_exptl_absorpt_correction_T_max 0.9973
_exptl_absorpt_correction_T_min 0.9567
_exptl_absorpt_correction_type multi-scan
_exptl_absorpt_process_details
;
G.M. Sheldrick (1998a). SADABS v.2.01, Bruker.
Siemens Area Detector Absorption Correction Program.
Bruker AXS. Madison. Wisconsin. USA
;
_exptl_crystal_colour colorless
_exptl_crystal_density_diffrn 1.247
_exptl_crystal_density_method 'not measured'
_exptl_crystal_description plate
_exptl_crystal_F_000 392
_exptl_crystal_size_max 0.49
_exptl_crystal_size_mid 0.38
_exptl_crystal_size_min 0.03
_refine_diff_density_max 0.566
_refine_diff_density_min -0.306
_refine_diff_density_rms 0.076
_refine_ls_extinction_method none
_refine_ls_goodness_of_fit_ref 1.017
_refine_ls_hydrogen_treatment constr
_refine_ls_matrix_type full
_refine_ls_number_parameters 238
_refine_ls_number_reflns 2236
_refine_ls_number_restraints 2
_refine_ls_restrained_S_all 1.017
_refine_ls_R_factor_all 0.1001
_refine_ls_R_factor_gt 0.0768
_refine_ls_shift/su_max 0.000
_refine_ls_shift/su_mean 0.000
_refine_ls_structure_factor_coef Fsqd
_refine_ls_weighting_details 'calc w=1/[\s^2^(Fo^2^)+(0.1673P)^2^+0.0000P] where P=(Fo^2^+2Fc^2^)/3'
_refine_ls_weighting_scheme calc
_refine_ls_wR_factor_gt 0.2048
_refine_ls_wR_factor_ref 0.2257
_reflns_number_gt 1597
_reflns_number_total 2236
_reflns_threshold_expression >2sigma(I)
_cod_data_source_file c1ce05637a.txt
_cod_data_source_block rac_7
_cod_depositor_comments
;
The following automatic conversions were performed:

'_symmetry_cell_setting' value 'Monoclinic' changed to 'monoclinic'
according to /home/saulius/struct/CIF-dictionaries/cif_core.dic
dictionary named 'cif_core.dic' version 2.4.1 from 2010-06-29.

Automatic conversion script
Id: cif_fix_values 1715 2011-07-08 13:25:40Z adriana 
;
_cod_original_sg_symbol_H-M 'P c'
_cod_database_code 7206943

loop_
_symmetry_equiv_pos_as_xyz
'x, y, z'
'x, -y, z+1/2'

loop_
_atom_site_label
_atom_site_type_symbol
_atom_site_fract_x
_atom_site_fract_y
_atom_site_fract_z
_atom_site_U_iso_or_equiv
_atom_site_adp_type
_atom_site_occupancy
_atom_site_symmetry_multiplicity
_atom_site_calc_flag
_atom_site_refinement_flags
O1A O 0.4649(2) 1.1510(8) 0.7256(3) 0.0580(9) Uani 1 1 d .
H1A H 0.4376 1.2409 0.7692 0.087 Uiso 1 1 calc R
C1A C 0.5142(3) 0.9656(12) 0.7876(4) 0.0502(11) Uani 1 1 d .
H11A H 0.5591 1.0715 0.8132 0.060 Uiso 1 1 calc R
H12A H 0.5326 0.8174 0.7378 0.060 Uiso 1 1 calc R
O2A O 0.4245(2) 0.6157(9) 0.8455(4) 0.0618(10) Uani 1 1 d .
H2A H 0.3910 0.5821 0.8924 0.093 Uiso 1 1 calc R
C2A C 0.4756(3) 0.8307(10) 0.8877(5) 0.0490(11) Uani 1 1 d .
H21A H 0.4444 0.9750 0.9258 0.059 Uiso 1 1 calc R
O3A O 0.5894(2) 0.5421(8) 0.9138(3) 0.0512(8) Uani 1 1 d .
C3A C 0.5345(4) 0.7136(12) 0.9713(4) 0.0552(13) Uani 1 1 d .
H31A H 0.5609 0.8687 1.0087 0.066 Uiso 1 1 calc R
H32A H 0.5081 0.6018 1.0279 0.066 Uiso 1 1 calc R
C4A C 0.6450(3) 0.4141(11) 0.9762(4) 0.0455(10) Uani 1 1 d .
C5A C 0.6510(3) 0.4368(13) 1.0931(5) 0.0554(12) Uani 1 1 d .
H5A H 0.6171 0.5504 1.1337 0.066 Uiso 1 1 calc R
C6A C 0.7101(4) 0.2821(12) 1.1476(5) 0.0580(13) Uani 1 1 d .
H6A H 0.7138 0.2921 1.2255 0.070 Uiso 1 1 calc R
C7A C 0.7623(3) 0.1177(12) 1.0904(4) 0.0528(12) Uani 1 1 d .
C8A C 0.7562(3) 0.1029(12) 0.9740(5) 0.0547(12) Uani 1 1 d .
H8A H 0.7909 -0.0070 0.9333 0.066 Uiso 1 1 calc R
C9A C 0.6978(3) 0.2534(12) 0.9178(4) 0.0524(12) Uani 1 1 d .
H9A H 0.6947 0.2444 0.8399 0.063 Uiso 1 1 calc R
C10A C 0.8263(5) -0.0337(16) 1.1499(6) 0.0720(16) Uani 1 1 d .
H13A H 0.8559 -0.1409 1.0966 0.108 Uiso 1 1 calc R
H14A H 0.8047 -0.1593 1.2051 0.108 Uiso 1 1 calc R
H15A H 0.8593 0.1018 1.1864 0.108 Uiso 1 1 calc R
O1B O 0.3089(3) 0.6052(9) 0.4726(4) 0.0651(11) Uani 1 1 d .
H1B H 0.3100 0.7693 0.4951 0.098 Uiso 1 1 calc R
C1B C 0.2533(3) 0.4492(13) 0.5352(5) 0.0563(13) Uani 1 1 d .
H11B H 0.2296 0.3080 0.4870 0.068 Uiso 1 1 calc R
H12B H 0.2129 0.5763 0.5608 0.068 Uiso 1 1 calc R
C2B C 0.2899(3) 0.3032(13) 0.6362(5) 0.0545(12) Uani 1 1 d .
H21B H 0.3226 0.4421 0.6749 0.065 Uiso 1 1 calc R
O2B O 0.3386(2) 0.0803(9) 0.5981(4) 0.0630(11) Uani 1 1 d .
H2B H 0.3775 0.1475 0.5689 0.095 Uiso 1 1 calc R
C3B C 0.2307(3) 0.1960(12) 0.7193(5) 0.0583(13) Uani 1 1 d .
H31B H 0.2560 0.0836 0.7768 0.070 Uiso 1 1 calc R
H32B H 0.2051 0.3545 0.7554 0.070 Uiso 1 1 calc R
O3B O 0.1748(2) 0.0263(9) 0.6606(3) 0.0540(9) Uani 1 1 d .
C4B C 0.1182(3) -0.0971(11) 0.7247(5) 0.0525(12) Uani 1 1 d .
C5B C 0.0674(3) -0.2718(14) 0.6633(4) 0.0562(13) Uani 1 1 d .
H5B H 0.0728 -0.2942 0.5861 0.067 Uiso 1 1 calc R
C6B C 0.0090(4) -0.4094(14) 0.7216(5) 0.0615(14) Uani 1 1 d .
H6B H -0.0252 -0.5241 0.6817 0.074 Uiso 1 1 calc R
C7B C -0.0007(3) -0.3831(12) 0.8368(5) 0.0553(13) Uani 1 1 d .
C8B C 0.0498(4) -0.2185(15) 0.8925(5) 0.0651(15) Uani 1 1 d .
H8B H 0.0459 -0.2055 0.9702 0.078 Uiso 1 1 calc R
C9B C 0.1085(4) -0.0643(12) 0.8374(5) 0.0580(13) Uani 1 1 d .
H9B H 0.1403 0.0583 0.8776 0.070 Uiso 1 1 calc R
C10B C -0.0642(4) -0.5411(19) 0.8969(6) 0.0751(17) Uani 1 1 d .
H13B H -0.0938 -0.6481 0.8434 0.113 Uiso 1 1 calc R
H14B H -0.0975 -0.4084 0.9343 0.113 Uiso 1 1 calc R
H15B H -0.0418 -0.6672 0.9512 0.113 Uiso 1 1 calc R

loop_
_atom_site_aniso_label
_atom_site_aniso_U_11
_atom_site_aniso_U_22
_atom_site_aniso_U_33
_atom_site_aniso_U_23
_atom_site_aniso_U_13
_atom_site_aniso_U_12
O1A 0.063(2) 0.055(2) 0.056(2) -0.0016(17) -0.0034(17) 0.0086(17)
C1A 0.046(2) 0.052(3) 0.053(3) 0.000(2) 0.001(2) 0.004(2)
O2A 0.050(2) 0.061(2) 0.075(3) -0.009(2) 0.0092(17) -0.0075(17)
C2A 0.046(2) 0.037(2) 0.064(3) -0.003(2) 0.011(2) 0.0030(19)
O3A 0.0553(18) 0.0553(19) 0.0430(17) 0.0015(16) 0.0033(14) 0.0090(16)
C3A 0.072(3) 0.043(3) 0.051(3) 0.004(2) 0.016(2) 0.014(2)
C4A 0.043(2) 0.045(3) 0.049(2) 0.004(2) 0.0020(18) -0.0054(19)
C5A 0.060(3) 0.059(3) 0.047(3) -0.001(2) 0.003(2) -0.001(2)
C6A 0.077(4) 0.049(3) 0.048(2) 0.000(2) -0.005(2) -0.004(3)
C7A 0.053(3) 0.052(3) 0.053(3) 0.012(2) -0.011(2) -0.006(2)
C8A 0.044(2) 0.058(3) 0.061(3) 0.006(3) 0.003(2) 0.003(2)
C9A 0.047(2) 0.057(3) 0.054(3) -0.003(2) 0.000(2) 0.001(2)
C10A 0.078(4) 0.070(4) 0.068(4) 0.010(3) -0.014(3) 0.007(3)
O1B 0.073(2) 0.054(2) 0.068(2) -0.002(2) 0.015(2) -0.004(2)
C1B 0.037(2) 0.068(3) 0.064(3) -0.008(3) -0.001(2) 0.000(2)
C2B 0.048(2) 0.056(3) 0.060(3) -0.007(2) -0.003(2) -0.002(2)
O2B 0.053(2) 0.055(2) 0.081(3) -0.013(2) -0.0079(19) 0.0030(18)
C3B 0.061(3) 0.053(3) 0.061(3) -0.010(3) -0.011(2) -0.001(3)
O3B 0.0521(19) 0.062(2) 0.0483(18) -0.0019(17) 0.0000(15) -0.0079(17)
C4B 0.053(3) 0.046(3) 0.058(3) 0.000(2) -0.004(2) 0.005(2)
C5B 0.052(3) 0.070(3) 0.046(2) 0.001(3) -0.006(2) 0.000(2)
C6B 0.055(3) 0.070(4) 0.060(3) -0.007(3) -0.004(2) 0.002(3)
C7B 0.060(3) 0.050(3) 0.056(3) 0.008(2) 0.005(2) 0.005(2)
C8B 0.077(4) 0.070(4) 0.047(3) -0.001(3) 0.006(3) 0.005(3)
C9B 0.066(3) 0.054(3) 0.055(3) -0.002(2) -0.009(2) 0.003(3)
C10B 0.064(3) 0.096(5) 0.066(3) 0.004(4) 0.005(3) -0.006(4)

loop_
_atom_type_symbol
_atom_type_description
_atom_type_scat_dispersion_real
_atom_type_scat_dispersion_imag
_atom_type_scat_source
C C 0.0033 0.0016 'International Tables Vol C Tables 4.2.6.8 and 6.1.1.4'
H H 0.0000 0.0000 'International Tables Vol C Tables 4.2.6.8 and 6.1.1.4'
O O 0.0106 0.0060 'International Tables Vol C Tables 4.2.6.8 and 6.1.1.4'

loop_
_geom_angle_atom_site_label_1
_geom_angle_atom_site_label_2
_geom_angle_atom_site_label_3
_geom_angle
C1A O1A H1A 109.5
O1A C1A C2A 113.8(4)
O1A C1A H11A 108.8
C2A C1A H11A 108.8
O1A C1A H12A 108.8
C2A C1A H12A 108.8
H11A C1A H12A 107.7
C2A O2A H2A 109.5
O2A C2A C1A 107.2(5)
O2A C2A C3A 112.4(4)
C1A C2A C3A 111.9(4)
O2A C2A H21A 108.4
C1A C2A H21A 108.4
C3A C2A H21A 108.4
C4A O3A C3A 117.5(4)
O3A C3A C2A 109.7(4)
O3A C3A H31A 109.7
C2A C3A H31A 109.7
O3A C3A H32A 109.7
C2A C3A H32A 109.7
H31A C3A H32A 108.2
O3A C4A C9A 116.0(4)
O3A C4A C5A 124.2(5)
C9A C4A C5A 119.8(5)
C4A C5A C6A 118.0(5)
C4A C5A H5A 121.0
C6A C5A H5A 121.0
C7A C6A C5A 122.7(5)
C7A C6A H6A 118.7
C5A C6A H6A 118.7
C6A C7A C8A 118.3(5)
C6A C7A C10A 121.4(5)
C8A C7A C10A 120.2(6)
C7A C8A C9A 120.2(5)
C7A C8A H8A 119.9
C9A C8A H8A 119.9
C4A C9A C8A 121.0(5)
C4A C9A H9A 119.5
C8A C9A H9A 119.5
C7A C10A H13A 109.5
C7A C10A H14A 109.5
H13A C10A H14A 109.5
C7A C10A H15A 109.5
H13A C10A H15A 109.5
H14A C10A H15A 109.5
C1B O1B H1B 109.5
O1B C1B C2B 111.6(5)
O1B C1B H11B 109.3
C2B C1B H11B 109.3
O1B C1B H12B 109.3
C2B C1B H12B 109.3
H11B C1B H12B 108.0
O2B C2B C3B 111.2(5)
O2B C2B C1B 109.2(4)
C3B C2B C1B 112.8(4)
O2B C2B H21B 107.8
C3B C2B H21B 107.8
C1B C2B H21B 107.8
C2B O2B H2B 109.5
O3B C3B C2B 108.9(5)
O3B C3B H31B 109.9
C2B C3B H31B 109.9
O3B C3B H32B 109.9
C2B C3B H32B 109.9
H31B C3B H32B 108.3
C4B O3B C3B 116.5(4)
C9B C4B O3B 126.1(5)
C9B C4B C5B 120.1(5)
O3B C4B C5B 113.8(5)
C6B C5B C4B 117.9(5)
C6B C5B H5B 121.1
C4B C5B H5B 121.1
C5B C6B C7B 122.8(6)
C5B C6B H6B 118.6
C7B C6B H6B 118.6
C8B C7B C6B 117.4(5)
C8B C7B C10B 121.7(6)
C6B C7B C10B 120.9(6)
C7B C8B C9B 122.4(5)
C7B C8B H8B 118.8
C9B C8B H8B 118.8
C4B C9B C8B 119.3(5)
C4B C9B H9B 120.4
C8B C9B H9B 120.4
C7B C10B H13B 109.5
C7B C10B H14B 109.5
H13B C10B H14B 109.5
C7B C10B H15B 109.5
H13B C10B H15B 109.5
H14B C10B H15B 109.5

loop_
_geom_bond_atom_site_label_1
_geom_bond_atom_site_label_2
_geom_bond_distance
O1A C1A 1.427(7)
O1A H1A 0.8200
C1A C2A 1.508(7)
C1A H11A 0.9700
C1A H12A 0.9700
O2A C2A 1.435(7)
O2A H2A 0.8200
C2A C3A 1.525(8)
C2A H21A 0.9800
O3A C4A 1.355(6)
O3A C3A 1.423(6)
C3A H31A 0.9700
C3A H32A 0.9700
C4A C9A 1.376(7)
C4A C5A 1.399(8)
C5A C6A 1.412(9)
C5A H5A 0.9300
C6A C7A 1.371(8)
C6A H6A 0.9300
C7A C8A 1.391(8)
C7A C10A 1.494(9)
C8A C9A 1.402(8)
C8A H8A 0.9300
C9A H9A 0.9300
C10A H13A 0.9600
C10A H14A 0.9600
C10A H15A 0.9600
O1B C1B 1.422(7)
O1B H1B 0.8200
C1B C2B 1.522(9)
C1B H11B 0.9700
C1B H12B 0.9700
C2B O2B 1.421(7)
C2B C3B 1.511(8)
C2B H21B 0.9800
O2B H2B 0.8200
C3B O3B 1.435(7)
C3B H31B 0.9700
C3B H32B 0.9700
O3B C4B 1.370(7)
C4B C9B 1.360(8)
C4B C5B 1.408(8)
C5B C6B 1.386(9)
C5B H5B 0.9300
C6B C7B 1.388(9)
C6B H6B 0.9300
C7B C8B 1.342(9)
C7B C10B 1.507(9)
C8B C9B 1.411(9)
C8B H8B 0.9300
C9B H9B 0.9300
C10B H13B 0.9600
C10B H14B 0.9600
C10B H15B 0.9600

loop_
_geom_torsion_atom_site_label_1
_geom_torsion_atom_site_label_2
_geom_torsion_atom_site_label_3
_geom_torsion_atom_site_label_4
_geom_torsion
O1A C1A C2A O2A 74.6(5)
O1A C1A C2A C3A -161.8(4)
C4A O3A C3A C2A -178.2(4)
O2A C2A C3A O3A 70.6(5)
C1A C2A C3A O3A -50.0(6)
C3A O3A C4A C9A -179.1(4)
C3A O3A C4A C5A 1.0(7)
O3A C4A C5A C6A 177.4(5)
C9A C4A C5A C6A -2.5(8)
C4A C5A C6A C7A 1.5(9)
C5A C6A C7A C8A -0.2(9)
C5A C6A C7A C10A 177.4(6)
C6A C7A C8A C9A -0.1(8)
C10A C7A C8A C9A -177.7(5)
O3A C4A C9A C8A -177.7(5)
C5A C4A C9A C8A 2.3(8)
C7A C8A C9A C4A -1.0(8)
O1B C1B C2B O2B -69.7(6)
O1B C1B C2B C3B 166.1(4)
O2B C2B C3B O3B -70.9(6)
C1B C2B C3B O3B 52.1(6)
C2B C3B O3B C4B 177.6(4)
C3B O3B C4B C9B 2.8(8)
C3B O3B C4B C5B -177.0(4)
C9B C4B C5B C6B -0.9(8)
O3B C4B C5B C6B 179.0(5)
C4B C5B C6B C7B -0.5(9)
C5B C6B C7B C8B -0.6(9)
C5B C6B C7B C10B -178.9(6)
C6B C7B C8B C9B 3.1(9)
C10B C7B C8B C9B -178.6(6)
O3B C4B C9B C8B -176.5(5)
C5B C4B C9B C8B 3.3(8)
C7B C8B C9B C4B -4.6(9)
